data_1502059
loop_
_publ_author_name
'Stevens, Andrew C.'
'Palmer, Cory'
'Pagenkopf, Brian L.'

_publ_section_title
;
 The formal [4+3] cycloaddition between donor-acceptor cyclobutanes and
 nitrones.
;
_journal_issue 6
_journal_name_full 'Organic letters'
_journal_page_first 1528
_journal_page_last 1531
_journal_paper_doi 10.1021/ol200220d
_journal_volume 13
_journal_year 2011
_chemical_formula_moiety 'C25 H31 N O6'
_chemical_formula_sum 'C25 H31 N O6'
_chemical_formula_weight 441.51
_chemical_name_systematic
; 
 ? 
;
_space_group_IT_number 2
_symmetry_cell_setting triclinic
_symmetry_space_group_name_Hall '-P 1'
_symmetry_space_group_name_H-M 'P -1'
_atom_sites_solution_hydrogens geom
_atom_sites_solution_primary direct
_atom_sites_solution_secondary difmap
_audit_creation_method SHELXL-97
_cell_angle_alpha 73.028(4)
_cell_angle_beta 89.186(4)
_cell_angle_gamma 81.101(4)
_cell_formula_units_Z 2
_cell_length_a 9.2480(9)
_cell_length_b 10.0534(10)
_cell_length_c 13.1721(13)
_cell_measurement_reflns_used 7674
_cell_measurement_temperature 150(2)
_cell_measurement_theta_max 20.69
_cell_measurement_theta_min 2.23
_cell_volume 1156.6(2)
_computing_cell_refinement 'Bruker SAINT'
_computing_data_collection 'Bruker APEX2'
_computing_data_reduction 'Bruker SAINT'
_computing_molecular_graphics 'Bruker SHELXTL'
_computing_publication_material 'Bruker SHELXTL'
_computing_structure_refinement 'SHELXL-97 (Sheldrick, 2008)'
_computing_structure_solution 'SHELXS-97 (Sheldrick, 2008)'
_diffrn_ambient_temperature 150(2)
_diffrn_measured_fraction_theta_full 1.000
_diffrn_measured_fraction_theta_max 1.000
_diffrn_measurement_device_type 'Bruker APEX-II CCD'
_diffrn_measurement_method '\f and \w scans'
_diffrn_radiation_monochromator graphite
_diffrn_radiation_source 'fine-focus sealed tube'
_diffrn_radiation_type MoK\a
_diffrn_radiation_wavelength 0.71073
_diffrn_reflns_av_R_equivalents 0.1103
_diffrn_reflns_av_sigmaI/netI 0.0557
_diffrn_reflns_limit_h_max 11
_diffrn_reflns_limit_h_min -11
_diffrn_reflns_limit_k_max 12
_diffrn_reflns_limit_k_min -12
_diffrn_reflns_limit_l_max 16
_diffrn_reflns_limit_l_min -16
_diffrn_reflns_number 90038
_diffrn_reflns_theta_full 26.73
_diffrn_reflns_theta_max 26.73
_diffrn_reflns_theta_min 1.62
_exptl_absorpt_coefficient_mu 0.090
_exptl_absorpt_correction_T_max 0.9976
_exptl_absorpt_correction_T_min 0.9944
_exptl_absorpt_correction_type multi-scan
_exptl_absorpt_process_details 'SADABS (Bruker, 2006)'
_exptl_crystal_colour colourless
_exptl_crystal_density_diffrn 1.268
_exptl_crystal_density_method 'not measured'
_exptl_crystal_description block
_exptl_crystal_F_000 472
_exptl_crystal_size_max 0.06
_exptl_crystal_size_mid 0.05
_exptl_crystal_size_min 0.03
_refine_diff_density_max 0.214
_refine_diff_density_min -0.198
_refine_diff_density_rms 0.048
_refine_ls_extinction_method none
_refine_ls_goodness_of_fit_ref 1.031
_refine_ls_hydrogen_treatment constr
_refine_ls_matrix_type full
_refine_ls_number_parameters 292
_refine_ls_number_reflns 4916
_refine_ls_number_restraints 0
_refine_ls_restrained_S_all 1.031
_refine_ls_R_factor_all 0.0971
_refine_ls_R_factor_gt 0.0459
_refine_ls_shift/su_max 0.000
_refine_ls_shift/su_mean 0.000
_refine_ls_structure_factor_coef Fsqd
_refine_ls_weighting_details 'calc w=1/[\s^2^(Fo^2^)+(0.0358P)^2^+0.3875P] where P=(Fo^2^+2Fc^2^)/3'
_refine_ls_weighting_scheme calc
_refine_ls_wR_factor_gt 0.0840
_refine_ls_wR_factor_ref 0.1001
_reflns_number_gt 3158
_reflns_number_total 4916
_reflns_threshold_expression >2sigma(I)
_cod_data_source_file ol200220d_si_003.cif
_cod_data_source_block b10153_0m
_cod_depositor_comments
;
The following automatic conversions were performed:

'_symmetry_cell_setting' value 'Triclinic' changed to 'triclinic'
according to /home/saulius/struct/CIF-dictionaries/cif_core.dic
dictionary named 'cif_core.dic' version 2.4.1 from 2010-06-29.

Automatic conversion script
Id: cif_fix_values 1715 2011-07-08 13:25:40Z adriana 
;
_cod_original_sg_symbol_H-M P-1
_cod_database_code 1502059

loop_
_symmetry_equiv_pos_as_xyz
'x, y, z'
'-x, -y, -z'

loop_
_atom_site_label
_atom_site_type_symbol
_atom_site_fract_x
_atom_site_fract_y
_atom_site_fract_z
_atom_site_U_iso_or_equiv
_atom_site_adp_type
_atom_site_occupancy
_atom_site_symmetry_multiplicity
_atom_site_calc_flag
_atom_site_refinement_flags
O1 O 0.28980(13) -0.18859(12) 0.27261(10) 0.0283(3) Uani 1 1 d .
O2 O 0.12922(13) 0.17923(13) 0.53374(10) 0.0266(3) Uani 1 1 d .
O3 O 0.26366(13) 0.06467(14) 0.07530(10) 0.0302(3) Uani 1 1 d .
O4 O 0.03894(14) 0.10546(14) 0.13877(10) 0.0317(3) Uani 1 1 d .
O5 O 0.28431(12) 0.23354(12) 0.39957(9) 0.0199(3) Uani 1 1 d .
O6 O 0.49168(13) -0.09793(13) 0.29155(10) 0.0285(3) Uani 1 1 d .
N1 N 0.40263(15) 0.17760(15) 0.34487(11) 0.0185(3) Uani 1 1 d .
C1 C 0.4530(2) -0.3361(2) 0.18591(17) 0.0411(5) Uani 1 1 d .
H1A H 0.3788 -0.3152 0.1287 0.062 Uiso 1 1 calc R
H1B H 0.5067 -0.4315 0.1968 0.062 Uiso 1 1 calc R
H1C H 0.5214 -0.2681 0.1666 0.062 Uiso 1 1 calc R
C2 C 0.3796(2) -0.32642(19) 0.28640(16) 0.0312(5) Uani 1 1 d .
H2A H 0.3169 -0.4007 0.3090 0.037 Uiso 1 1 calc R
H2B H 0.4551 -0.3433 0.3432 0.037 Uiso 1 1 calc R
C3 C 0.3617(2) -0.08370(19) 0.27522(14) 0.0213(4) Uani 1 1 d .
C4 C 0.25389(18) 0.05518(18) 0.25634(14) 0.0194(4) Uani 1 1 d .
C5 C 0.14457(18) 0.03902(19) 0.34719(13) 0.0205(4) Uani 1 1 d .
H5A H 0.0777 0.1294 0.3360 0.025 Uiso 1 1 calc R
H5B H 0.0846 -0.0331 0.3437 0.025 Uiso 1 1 calc R
C6 C 0.2170(2) -0.00307(19) 0.45839(14) 0.0231(4) Uani 1 1 d .
H6A H 0.1506 -0.0526 0.5106 0.028 Uiso 1 1 calc R
H6B H 0.3083 -0.0698 0.4604 0.028 Uiso 1 1 calc R
C7 C 0.25283(19) 0.12071(19) 0.49110(14) 0.0224(4) Uani 1 1 d .
H7 H 0.3368 0.0901 0.5440 0.027 Uiso 1 1 calc R
C8 C 0.1540(2) 0.2867(2) 0.58042(17) 0.0372(5) Uani 1 1 d .
H8A H 0.1646 0.3746 0.5243 0.045 Uiso 1 1 calc R
H8B H 0.2445 0.2557 0.6258 0.045 Uiso 1 1 calc R
C9 C 0.0237(3) 0.3110(3) 0.6457(2) 0.0633(8) Uani 1 1 d .
H9A H -0.0660 0.3324 0.6014 0.095 Uiso 1 1 calc R
H9B H 0.0318 0.3904 0.6731 0.095 Uiso 1 1 calc R
H9C H 0.0202 0.2262 0.7052 0.095 Uiso 1 1 calc R
C10 C 0.2906(3) -0.0025(3) -0.08390(18) 0.0541(7) Uani 1 1 d .
H10A H 0.3933 0.0111 -0.0836 0.081 Uiso 1 1 calc R
H10B H 0.2543 0.0190 -0.1573 0.081 Uiso 1 1 calc R
H10C H 0.2830 -0.1005 -0.0456 0.081 Uiso 1 1 calc R
C11 C 0.2028(2) 0.0917(3) -0.03173(16) 0.0447(6) Uani 1 1 d .
H11A H 0.2044 0.1910 -0.0729 0.054 Uiso 1 1 calc R
H11B H 0.0999 0.0748 -0.0282 0.054 Uiso 1 1 calc R
C12 C 0.1698(2) 0.07829(18) 0.15152(14) 0.0221(4) Uani 1 1 d .
C13 C 0.34636(18) 0.17710(18) 0.24028(13) 0.0190(4) Uani 1 1 d .
H13 H 0.4350 0.1491 0.2023 0.023 Uiso 1 1 calc R
C14 C 0.27517(19) 0.32044(18) 0.16849(14) 0.0201(4) Uani 1 1 d .
C15 C 0.1498(2) 0.40012(19) 0.19371(15) 0.0246(4) Uani 1 1 d .
H15 H 0.1046 0.3661 0.2595 0.029 Uiso 1 1 calc R
C16 C 0.0909(2) 0.5287(2) 0.12316(16) 0.0322(5) Uani 1 1 d .
H16 H 0.0061 0.5822 0.1414 0.039 Uiso 1 1 calc R
C17 C 0.1542(2) 0.5801(2) 0.02652(16) 0.0335(5) Uani 1 1 d .
H17 H 0.1126 0.6678 -0.0216 0.040 Uiso 1 1 calc R
C18 C 0.2787(2) 0.5024(2) 0.00075(16) 0.0345(5) Uani 1 1 d .
H18 H 0.3233 0.5369 -0.0651 0.041 Uiso 1 1 calc R
C19 C 0.3382(2) 0.3739(2) 0.07134(15) 0.0270(4) Uani 1 1 d .
H19 H 0.4237 0.3214 0.0530 0.032 Uiso 1 1 calc R
C20 C 0.52538(18) 0.24789(17) 0.34479(13) 0.0180(4) Uani 1 1 d .
C21 C 0.64490(19) 0.22504(19) 0.28198(14) 0.0237(4) Uani 1 1 d .
H21 H 0.6406 0.1684 0.2360 0.028 Uiso 1 1 calc R
C22 C 0.7689(2) 0.2844(2) 0.28653(15) 0.0275(4) Uani 1 1 d .
H22 H 0.8485 0.2693 0.2427 0.033 Uiso 1 1 calc R
C23 C 0.7785(2) 0.3656(2) 0.35430(16) 0.0305(5) Uani 1 1 d .
H23 H 0.8639 0.4063 0.3573 0.037 Uiso 1 1 calc R
C24 C 0.6617(2) 0.3864(2) 0.41745(16) 0.0288(5) Uani 1 1 d .
H24 H 0.6679 0.4407 0.4649 0.035 Uiso 1 1 calc R
C25 C 0.5354(2) 0.32937(18) 0.41286(14) 0.0231(4) Uani 1 1 d .
H25 H 0.4556 0.3460 0.4562 0.028 Uiso 1 1 calc R

loop_
_atom_site_aniso_label
_atom_site_aniso_U_11
_atom_site_aniso_U_22
_atom_site_aniso_U_33
_atom_site_aniso_U_23
_atom_site_aniso_U_13
_atom_site_aniso_U_12
O1 0.0249(7) 0.0190(7) 0.0424(8) -0.0124(6) 0.0012(6) -0.0016(6)
O2 0.0246(7) 0.0326(8) 0.0298(7) -0.0180(6) 0.0102(6) -0.0100(6)
O3 0.0269(7) 0.0442(9) 0.0215(7) -0.0161(6) -0.0035(6) 0.0008(6)
O4 0.0205(8) 0.0417(9) 0.0323(8) -0.0118(7) -0.0053(6) -0.0009(6)
O5 0.0178(6) 0.0215(7) 0.0203(7) -0.0068(5) 0.0046(5) -0.0014(5)
O6 0.0205(7) 0.0278(7) 0.0374(8) -0.0129(6) -0.0064(6) 0.0032(6)
N1 0.0167(8) 0.0221(8) 0.0181(8) -0.0086(7) 0.0034(6) -0.0029(6)
C1 0.0506(14) 0.0336(12) 0.0425(13) -0.0201(11) 0.0042(11) 0.0002(10)
C2 0.0334(11) 0.0170(10) 0.0421(13) -0.0094(9) 0.0049(10) 0.0005(8)
C3 0.0244(11) 0.0217(10) 0.0177(10) -0.0067(8) 0.0005(8) -0.0017(8)
C4 0.0192(9) 0.0183(9) 0.0208(10) -0.0067(8) -0.0016(8) -0.0011(7)
C5 0.0187(9) 0.0194(9) 0.0244(10) -0.0079(8) 0.0016(8) -0.0030(7)
C6 0.0238(10) 0.0211(10) 0.0219(10) -0.0028(8) 0.0042(8) -0.0030(8)
C7 0.0214(10) 0.0256(10) 0.0175(10) -0.0028(8) 0.0021(8) -0.0026(8)
C8 0.0424(13) 0.0412(13) 0.0413(13) -0.0271(11) 0.0172(10) -0.0191(10)
C9 0.0726(18) 0.0674(18) 0.082(2) -0.0581(16) 0.0505(16) -0.0419(15)
C10 0.0659(17) 0.0674(17) 0.0346(13) -0.0288(13) 0.0006(12) -0.0005(14)
C11 0.0470(14) 0.0630(16) 0.0255(12) -0.0206(11) -0.0097(10) 0.0031(12)
C12 0.0244(11) 0.0180(10) 0.0254(10) -0.0089(8) 0.0001(8) -0.0029(8)
C13 0.0183(9) 0.0220(10) 0.0174(9) -0.0068(8) 0.0005(7) -0.0027(7)
C14 0.0221(10) 0.0215(10) 0.0178(9) -0.0068(8) -0.0027(8) -0.0041(8)
C15 0.0242(10) 0.0258(10) 0.0215(10) -0.0050(8) -0.0009(8) -0.0012(8)
C16 0.0297(11) 0.0298(11) 0.0342(12) -0.0089(10) -0.0065(9) 0.0039(9)
C17 0.0417(13) 0.0239(11) 0.0298(12) -0.0011(9) -0.0119(10) -0.0019(9)
C18 0.0426(13) 0.0345(12) 0.0217(11) 0.0000(9) -0.0005(9) -0.0082(10)
C19 0.0281(10) 0.0278(11) 0.0240(11) -0.0068(9) -0.0004(8) -0.0028(8)
C20 0.0174(9) 0.0159(9) 0.0171(9) 0.0000(7) -0.0038(7) -0.0007(7)
C21 0.0217(10) 0.0292(11) 0.0208(10) -0.0081(8) -0.0014(8) -0.0038(8)
C22 0.0185(10) 0.0362(12) 0.0237(10) -0.0028(9) 0.0010(8) -0.0038(8)
C23 0.0218(11) 0.0314(11) 0.0374(12) -0.0055(10) -0.0022(9) -0.0101(9)
C24 0.0298(11) 0.0242(10) 0.0357(12) -0.0121(9) -0.0020(9) -0.0073(9)
C25 0.0230(10) 0.0204(10) 0.0253(10) -0.0074(8) 0.0013(8) -0.0004(8)

loop_
_atom_type_symbol
_atom_type_description
_atom_type_scat_dispersion_real
_atom_type_scat_dispersion_imag
_atom_type_scat_source
C C 0.0033 0.0016 'International Tables Vol C Tables 4.2.6.8 and 6.1.1.4'
H H 0.0000 0.0000 'International Tables Vol C Tables 4.2.6.8 and 6.1.1.4'
N N 0.0061 0.0033 'International Tables Vol C Tables 4.2.6.8 and 6.1.1.4'
O O 0.0106 0.0060 'International Tables Vol C Tables 4.2.6.8 and 6.1.1.4'

loop_
_geom_angle_atom_site_label_1
_geom_angle_atom_site_label_2
_geom_angle_atom_site_label_3
_geom_angle
C3 O1 C2 116.21(14)
C7 O2 C8 114.33(14)
C12 O3 C11 117.56(15)
N1 O5 C7 108.25(11)
C20 N1 O5 110.19(12)
C20 N1 C13 116.93(13)
O5 N1 C13 108.72(12)
C2 C1 H1A 109.5
C2 C1 H1B 109.5
H1A C1 H1B 109.5
C2 C1 H1C 109.5
H1A C1 H1C 109.5
H1B C1 H1C 109.5
O1 C2 C1 111.82(16)
O1 C2 H2A 109.3
C1 C2 H2A 109.3
O1 C2 H2B 109.3
C1 C2 H2B 109.3
H2A C2 H2B 107.9
O6 C3 O1 124.14(16)
O6 C3 C4 125.56(16)
O1 C3 C4 110.30(14)
C12 C4 C3 106.75(14)
C12 C4 C5 108.91(14)
C3 C4 C5 109.03(14)
C12 C4 C13 107.66(14)
C3 C4 C13 107.66(14)
C5 C4 C13 116.41(14)
C6 C5 C4 114.12(14)
C6 C5 H5A 108.7
C4 C5 H5A 108.7
C6 C5 H5B 108.7
C4 C5 H5B 108.7
H5A C5 H5B 107.6
C7 C6 C5 113.46(15)
C7 C6 H6A 108.9
C5 C6 H6A 108.9
C7 C6 H6B 108.9
C5 C6 H6B 108.9
H6A C6 H6B 107.7
O2 C7 O5 104.76(13)
O2 C7 C6 108.81(14)
O5 C7 C6 111.41(14)
O2 C7 H7 110.6
O5 C7 H7 110.6
C6 C7 H7 110.6
O2 C8 C9 107.04(16)
O2 C8 H8A 110.3
C9 C8 H8A 110.3
O2 C8 H8B 110.3
C9 C8 H8B 110.3
H8A C8 H8B 108.6
C8 C9 H9A 109.5
C8 C9 H9B 109.5
H9A C9 H9B 109.5
C8 C9 H9C 109.5
H9A C9 H9C 109.5
H9B C9 H9C 109.5
C11 C10 H10A 109.5
C11 C10 H10B 109.5
H10A C10 H10B 109.5
C11 C10 H10C 109.5
H10A C10 H10C 109.5
H10B C10 H10C 109.5
O3 C11 C10 108.96(18)
O3 C11 H11A 109.9
C10 C11 H11A 109.9
O3 C11 H11B 109.9
C10 C11 H11B 109.9
H11A C11 H11B 108.3
O4 C12 O3 124.60(17)
O4 C12 C4 125.26(17)
O3 C12 C4 110.14(15)
N1 C13 C14 115.23(14)
N1 C13 C4 109.33(13)
C14 C13 C4 115.60(14)
N1 C13 H13 105.2
C14 C13 H13 105.2
C4 C13 H13 105.2
C19 C14 C15 118.13(16)
C19 C14 C13 117.84(16)
C15 C14 C13 124.02(16)
C16 C15 C14 120.32(18)
C16 C15 H15 119.8
C14 C15 H15 119.8
C17 C16 C15 120.93(19)
C17 C16 H16 119.5
C15 C16 H16 119.5
C18 C17 C16 119.30(18)
C18 C17 H17 120.3
C16 C17 H17 120.3
C17 C18 C19 119.93(19)
C17 C18 H18 120.0
C19 C18 H18 120.0
C18 C19 C14 121.40(18)
C18 C19 H19 119.3
C14 C19 H19 119.3
C25 C20 C21 118.67(16)
C25 C20 N1 121.43(15)
C21 C20 N1 119.66(15)
C22 C21 C20 120.45(17)
C22 C21 H21 119.8
C20 C21 H21 119.8
C21 C22 C23 120.76(18)
C21 C22 H22 119.6
C23 C22 H22 119.6
C24 C23 C22 118.80(18)
C24 C23 H23 120.6
C22 C23 H23 120.6
C23 C24 C25 121.28(18)
C23 C24 H24 119.4
C25 C24 H24 119.4
C24 C25 C20 120.03(17)
C24 C25 H25 120.0
C20 C25 H25 120.0

loop_
_geom_bond_atom_site_label_1
_geom_bond_atom_site_label_2
_geom_bond_distance
O1 C3 1.339(2)
O1 C2 1.464(2)
O2 C7 1.391(2)
O2 C8 1.437(2)
O3 C12 1.341(2)
O3 C11 1.459(2)
O4 C12 1.202(2)
O5 N1 1.4341(17)
O5 C7 1.456(2)
O6 C3 1.203(2)
N1 C20 1.427(2)
N1 C13 1.481(2)
C1 C2 1.501(3)
C1 H1A 0.9800
C1 H1B 0.9800
C1 H1C 0.9800
C2 H2A 0.9900
C2 H2B 0.9900
C3 C4 1.542(2)
C4 C12 1.534(2)
C4 C5 1.544(2)
C4 C13 1.564(2)
C5 C6 1.533(2)
C5 H5A 0.9900
C5 H5B 0.9900
C6 C7 1.513(3)
C6 H6A 0.9900
C6 H6B 0.9900
C7 H7 1.0000
C8 C9 1.501(3)
C8 H8A 0.9900
C8 H8B 0.9900
C9 H9A 0.9800
C9 H9B 0.9800
C9 H9C 0.9800
C10 C11 1.468(3)
C10 H10A 0.9800
C10 H10B 0.9800
C10 H10C 0.9800
C11 H11A 0.9900
C11 H11B 0.9900
C13 C14 1.527(2)
C13 H13 1.0000
C14 C19 1.393(2)
C14 C15 1.398(2)
C15 C16 1.388(3)
C15 H15 0.9500
C16 C17 1.385(3)
C16 H16 0.9500
C17 C18 1.384(3)
C17 H17 0.9500
C18 C19 1.389(3)
C18 H18 0.9500
C19 H19 0.9500
C20 C25 1.392(2)
C20 C21 1.402(2)
C21 C22 1.382(2)
C21 H21 0.9500
C22 C23 1.387(3)
C22 H22 0.9500
C23 C24 1.382(3)
C23 H23 0.9500
C24 C25 1.388(3)
C24 H24 0.9500
C25 H25 0.9500

loop_
_geom_torsion_atom_site_label_1
_geom_torsion_atom_site_label_2
_geom_torsion_atom_site_label_3
_geom_torsion_atom_site_label_4
_geom_torsion
C7 O5 N1 C20 -118.08(14)
C7 O5 N1 C13 112.57(14)
C3 O1 C2 C1 -79.2(2)
C2 O1 C3 O6 -2.7(3)
C2 O1 C3 C4 178.31(14)
O6 C3 C4 C12 126.19(19)
O1 C3 C4 C12 -54.79(18)
O6 C3 C4 C5 -116.30(19)
O1 C3 C4 C5 62.72(18)
O6 C3 C4 C13 10.8(2)
O1 C3 C4 C13 -170.15(14)
C12 C4 C5 C6 172.74(14)
C3 C4 C5 C6 56.61(19)
C13 C4 C5 C6 -65.37(19)
C4 C5 C6 C7 84.39(18)
C8 O2 C7 O5 -68.31(18)
C8 O2 C7 C6 172.45(15)
N1 O5 C7 O2 -174.56(12)
N1 O5 C7 C6 -57.07(17)
C5 C6 C7 O2 84.86(17)
C5 C6 C7 O5 -30.1(2)
C7 O2 C8 C9 -165.79(19)
C12 O3 C11 C10 -146.06(19)
C11 O3 C12 O4 3.2(3)
C11 O3 C12 C4 -176.42(16)
C3 C4 C12 O4 130.24(18)
C5 C4 C12 O4 12.7(2)
C13 C4 C12 O4 -114.40(19)
C3 C4 C12 O3 -50.15(18)
C5 C4 C12 O3 -167.73(14)
C13 C4 C12 O3 65.21(18)
C20 N1 C13 C14 -67.84(19)
O5 N1 C13 C14 57.67(17)
C20 N1 C13 C4 159.97(13)
O5 N1 C13 C4 -74.52(15)
C12 C4 C13 N1 167.39(13)
C3 C4 C13 N1 -77.85(16)
C5 C4 C13 N1 44.85(19)
C12 C4 C13 C14 35.40(19)
C3 C4 C13 C14 150.16(14)
C5 C4 C13 C14 -87.14(18)
N1 C13 C14 C19 118.45(17)
C4 C13 C14 C19 -112.38(18)
N1 C13 C14 C15 -62.5(2)
C4 C13 C14 C15 66.7(2)
C19 C14 C15 C16 0.0(3)
C13 C14 C15 C16 -179.10(17)
C14 C15 C16 C17 0.4(3)
C15 C16 C17 C18 -0.6(3)
C16 C17 C18 C19 0.4(3)
C17 C18 C19 C14 0.1(3)
C15 C14 C19 C18 -0.2(3)
C13 C14 C19 C18 178.92(17)
O5 N1 C20 C25 15.5(2)
C13 N1 C20 C25 140.22(16)
O5 N1 C20 C21 -170.32(14)
C13 N1 C20 C21 -45.5(2)
C25 C20 C21 C22 -1.1(3)
N1 C20 C21 C22 -175.46(16)
C20 C21 C22 C23 1.0(3)
C21 C22 C23 C24 0.0(3)
C22 C23 C24 C25 -1.0(3)
C23 C24 C25 C20 0.9(3)
C21 C20 C25 C24 0.1(3)
N1 C20 C25 C24 174.40(16)
